data_1574073
loop_
_publ_author_name
'Saddington, Artemis'
'Yao, Shenglai'
'Lorent, Christian'
'Driess, Matthias'

_publ_section_title
;
 Redox non-innocent bis-silylene aluminium complexes with a carborane
 backbone
;
_journal_issue 15
_journal_name_full 'Chemical Science'
_journal_page_first 6383
_journal_page_last 6391
_journal_paper_doi 10.1039/D5SC01104C
_journal_volume 16
_journal_year 2025
_chemical_formula_sum 'C32 H56 B10 Ga I2 N4 Si2'
_chemical_formula_weight 984.60
_space_group_crystal_system orthorhombic
_space_group_IT_number 63
_space_group_name_Hall '-C 2c 2'
_space_group_name_H-M_alt 'C m c m'
_atom_sites_solution_hydrogens geom
_audit_creation_method 'CrysAlisPro 1.171.40.67a (Rigaku OD, 2019)'
_audit_update_record
;
2025-01-20 deposited with the CCDC.	2025-03-07 downloaded from the CCDC.
;
_cell_angle_alpha 90
_cell_angle_beta 90
_cell_angle_gamma 90
_cell_formula_units_Z 4
_cell_length_a 23.2436(3)
_cell_length_b 18.9817(3)
_cell_length_c 13.9956(2)
_cell_measurement_reflns_used 6314
_cell_measurement_temperature 150(2)
_cell_measurement_theta_max 72.5210
_cell_measurement_theta_min 2.9860
_cell_volume 6174.90(15)
_computing_cell_refinement 'CrysAlisPro 1.171.40.67a (Rigaku OD, 2019)'
_computing_data_collection 'CrysAlisPro 1.171.40.67a (Rigaku OD, 2019)'
_computing_data_reduction 'CrysAlisPro 1.171.40.67a (Rigaku OD, 2019)'
_computing_structure_refinement 'SHELXL-2018/3 (Sheldrick, 2018)'
_diffrn_ambient_temperature 150(2)
_diffrn_measured_fraction_theta_full 0.996
_diffrn_measured_fraction_theta_max 0.983
_diffrn_measurement_device 'four-circle diffractometer'
_diffrn_measurement_device_type 'SuperNova, Single source at offset/far, Atlas'
_diffrn_radiation_monochromator mirror
_diffrn_radiation_type MoK\a
_diffrn_radiation_wavelength 0.71073
_diffrn_reflns_av_R_equivalents 0.0321
_diffrn_reflns_av_unetI/netI 0.0253
_diffrn_reflns_Laue_measured_fraction_full 0.996
_diffrn_reflns_Laue_measured_fraction_max 0.983
_diffrn_reflns_limit_h_max 28
_diffrn_reflns_limit_h_min -26
_diffrn_reflns_limit_k_max 23
_diffrn_reflns_limit_k_min -22
_diffrn_reflns_limit_l_max 17
_diffrn_reflns_limit_l_min -10
_diffrn_reflns_number 12678
_diffrn_reflns_point_group_measured_fraction_full 0.996
_diffrn_reflns_point_group_measured_fraction_max 0.983
_diffrn_reflns_theta_full 25.242
_diffrn_reflns_theta_max 26.109
_diffrn_reflns_theta_min 1.752
_exptl_absorpt_coefficient_mu 1.505
_exptl_absorpt_correction_T_max 1.00000
_exptl_absorpt_correction_T_min 0.29306
_exptl_absorpt_correction_type multi-scan
_exptl_absorpt_process_details
;
CrysAlisPro 1.171.40.67a (Rigaku Oxford Diffraction, 2019)
Empirical absorption correction using spherical harmonics,
 implemented in SCALE3 ABSPACK scaling algorithm.
;
_exptl_crystal_colour orange
_exptl_crystal_density_diffrn 1.059
_exptl_crystal_description block
_exptl_crystal_F_000 1964
_exptl_crystal_size_max 0.210
_exptl_crystal_size_mid 0.140
_exptl_crystal_size_min 0.090
_refine_diff_density_max 0.469
_refine_diff_density_min -1.359
_refine_diff_density_rms 0.091
_refine_ls_extinction_method none
_refine_ls_goodness_of_fit_ref 1.065
_refine_ls_hydrogen_treatment constr
_refine_ls_matrix_type full
_refine_ls_number_parameters 140
_refine_ls_number_reflns 3236
_refine_ls_number_restraints 13
_refine_ls_restrained_S_all 1.065
_refine_ls_R_factor_all 0.0418
_refine_ls_R_factor_gt 0.0380
_refine_ls_shift/su_max 0.000
_refine_ls_shift/su_mean 0.000
_refine_ls_structure_factor_coef Fsqd
_refine_ls_weighting_details 'w=1/[\s^2^(Fo^2^)+(0.0598P)^2^+11.5113P] where P=(Fo^2^+2Fc^2^)/3'
_refine_ls_weighting_scheme calc
_refine_ls_wR_factor_gt 0.1049
_refine_ls_wR_factor_ref 0.1084
_reflns_Friedel_coverage 0.000
_reflns_number_gt 2925
_reflns_number_total 3236
_reflns_threshold_expression 'I > 2\s(I)'
_cod_data_source_file d5sc01104c2.cif
_cod_data_source_block 4b
_cod_depositor_comments 'Adding full bibliography for 1574073--1574078.cif.'
_cod_database_code 1574073
_shelx_shelxl_version_number 2018/3
_shelx_space_group_comment
;
The symmetry employed for this shelxl refinement is uniquely defined
by the following loop, which should always be used as a source of
symmetry information in preference to the above space-group names.
They are only intended as comments.
;
_shelx_estimated_absorpt_t_min 0.743
_shelx_estimated_absorpt_t_max 0.876
_platon_squeeze_void_probe_radius 1.20

loop_
_space_group_symop_operation_xyz
'x, y, z'
'-x, -y, z+1/2'
'x, -y, -z'
'-x, y, -z+1/2'
'x+1/2, y+1/2, z'
'-x+1/2, -y+1/2, z+1/2'
'x+1/2, -y+1/2, -z'
'-x+1/2, y+1/2, -z+1/2'
'-x, -y, -z'
'x, y, -z-1/2'
'-x, y, z'
'x, -y, z-1/2'
'-x+1/2, -y+1/2, -z'
'x+1/2, y+1/2, -z-1/2'
'-x+1/2, y+1/2, z'
'x+1/2, -y+1/2, z-1/2'

loop_
_atom_site_label
_atom_site_type_symbol
_atom_site_fract_x
_atom_site_fract_y
_atom_site_fract_z
_atom_site_U_iso_or_equiv
_atom_site_adp_type
_atom_site_occupancy
_atom_site_site_symmetry_order
_atom_site_calc_flag
_atom_site_refinement_flags_posn
_atom_site_refinement_flags_adp
_atom_site_refinement_flags_occupancy
_atom_site_disorder_assembly
_atom_site_disorder_group
I1 I 0.500000 0.32252(2) 0.10743(2) 0.05025(14) Uani 1 2 d S T P . .
Ga1 Ga 0.500000 0.23771(3) 0.250000 0.03045(16) Uani 1 4 d S TU P . .
Si1 Si 0.41891(4) 0.15665(5) 0.250000 0.01939(19) Uani 1 2 d S TU P . .
N1 N 0.35763(9) 0.17152(11) 0.17331(16) 0.0255(5) Uani 1 1 d . . . . .
C9 C 0.34463(13) 0.17934(15) 0.0694(2) 0.0332(6) Uani 1 1 d . . . . .
C2 C 0.32394(16) 0.18332(19) 0.250000 0.0264(8) Uani 1 2 d S T P . .
C3 C 0.26238(17) 0.2044(2) 0.250000 0.0322(8) Uani 1 2 d S T P . .
C7 C 0.1623(2) 0.1723(2) 0.250000 0.0507(13) Uani 1 2 d S T P . .
H7 H 0.133407 0.136932 0.250000 0.061 Uiso 1 2 calc R U P . .
C5 C 0.18905(18) 0.2937(2) 0.250000 0.0434(11) Uani 1 2 d S T P . .
H5 H 0.178229 0.341993 0.250000 0.052 Uiso 1 2 calc R U P . .
C4 C 0.24727(17) 0.2754(2) 0.250000 0.0344(9) Uani 1 2 d S T P . .
H4 H 0.276128 0.310803 0.250000 0.041 Uiso 1 2 calc R U P . .
C6 C 0.14687(19) 0.2418(3) 0.250000 0.0524(13) Uani 1 2 d S T P . .
H6 H 0.107357 0.254596 0.250000 0.063 Uiso 1 2 calc R U P . .
C11 C 0.33110(16) 0.25594(18) 0.0455(2) 0.0438(8) Uani 1 1 d . . . . .
H11A H 0.295525 0.270039 0.077869 0.066 Uiso 1 1 calc R U . . .
H11B H 0.326261 0.260987 -0.023710 0.066 Uiso 1 1 calc R U . . .
H11C H 0.362810 0.286035 0.067045 0.066 Uiso 1 1 calc R U . . .
C8 C 0.22007(18) 0.1529(2) 0.250000 0.0408(11) Uani 1 2 d S T P . .
H8 H 0.230478 0.104464 0.250000 0.049 Uiso 1 2 calc R U P . .
C10 C 0.39911(14) 0.15595(18) 0.0171(2) 0.0378(7) Uani 1 1 d . . . . .
H10A H 0.431366 0.186032 0.036374 0.057 Uiso 1 1 calc R U . . .
H10B H 0.393196 0.159952 -0.051973 0.057 Uiso 1 1 calc R U . . .
H10C H 0.407720 0.106879 0.033536 0.057 Uiso 1 1 calc R U . . .
C12 C 0.29549(15) 0.1311(2) 0.0404(3) 0.0487(8) Uani 1 1 d . . . . .
H12A H 0.304718 0.082553 0.058491 0.073 Uiso 1 1 calc R U . . .
H12B H 0.289894 0.133779 -0.028925 0.073 Uiso 1 1 calc R U . . .
H12C H 0.260163 0.145947 0.072881 0.073 Uiso 1 1 calc R U . . .
C1 C 0.44806(15) 0.06759(19) 0.250000 0.0219(7) Uani 1 2 d S T P . .
B1 B 0.500000 0.0530(2) 0.3359(3) 0.0218(8) Uani 1 2 d S T P . .
H1 H 0.500000 0.097243 0.388946 0.026 Uiso 1 2 calc R U P . .
B4 B 0.500000 -0.0426(2) 0.1474(3) 0.0273(8) Uani 1 2 d S T P . .
H4A H 0.499999 -0.068380 0.075432 0.033 Uiso 1 2 calc R U P . .
B2 B 0.43484(12) -0.00267(16) 0.3140(2) 0.0250(6) Uani 1 1 d . . . . .
H2 H 0.395789 -0.006265 0.360654 0.030 Uiso 1 1 calc R U . . .
B3 B 0.46193(19) -0.0765(2) 0.250000 0.0293(9) Uani 1 2 d S T P . .
H3 H 0.438533 -0.128089 0.250001 0.035 Uiso 1 2 calc R U P . .

loop_
_atom_site_aniso_label
_atom_site_aniso_U_11
_atom_site_aniso_U_22
_atom_site_aniso_U_33
_atom_site_aniso_U_23
_atom_site_aniso_U_13
_atom_site_aniso_U_12
I1 0.0615(2) 0.03462(19) 0.0547(2) 0.02199(13) 0.000 0.000
Ga1 0.0263(3) 0.0252(3) 0.0398(3) 0.000 0.000 0.000
Si1 0.0166(4) 0.0215(4) 0.0201(4) 0.000 0.000 0.0071(2)
N1 0.0176(10) 0.0281(11) 0.0307(11) 0.0006(8) -0.0029(9) 0.0060(8)
C9 0.0321(15) 0.0344(15) 0.0332(14) -0.0031(11) -0.0128(12) 0.0089(12)
C2 0.0211(18) 0.0194(17) 0.039(2) 0.000 0.000 0.0016(13)
C3 0.0198(18) 0.027(2) 0.050(2) 0.000 0.000 0.0046(15)
C7 0.024(2) 0.033(2) 0.095(4) 0.000 0.000 -0.0012(17)
C5 0.023(2) 0.025(2) 0.083(3) 0.000 0.000 0.0072(16)
C4 0.0193(19) 0.0207(18) 0.063(3) 0.000 0.000 0.0019(15)
C6 0.017(2) 0.041(3) 0.099(4) 0.000 0.000 0.0048(18)
C11 0.051(2) 0.0422(17) 0.0379(16) 0.0053(13) -0.0085(14) 0.0180(15)
C8 0.0210(19) 0.0220(19) 0.079(3) 0.000 0.000 0.0000(16)
C10 0.0420(17) 0.0449(17) 0.0264(14) -0.0019(12) -0.0067(12) 0.0116(14)
C12 0.0411(19) 0.051(2) 0.054(2) -0.0105(16) -0.0215(16) 0.0033(15)
C1 0.0182(17) 0.0230(17) 0.0245(16) 0.000 0.000 -0.0006(13)
B1 0.0187(18) 0.0247(19) 0.0221(19) 0.0021(14) 0.000 0.000
B4 0.0225(19) 0.024(2) 0.036(2) -0.0084(17) 0.000 0.000
B2 0.0192(12) 0.0261(14) 0.0297(13) 0.0020(11) 0.0009(11) -0.0008(11)
B3 0.0220(19) 0.023(2) 0.043(2) 0.000 0.000 0.0003(16)

loop_
_atom_type_symbol
_atom_type_description
_atom_type_scat_dispersion_real
_atom_type_scat_dispersion_imag
_atom_type_scat_source
C C 0.0033 0.0016 'International Tables Vol C Tables 4.2.6.8 and 6.1.1.4'
H H 0.0000 0.0000 'International Tables Vol C Tables 4.2.6.8 and 6.1.1.4'
B B 0.0013 0.0007 'International Tables Vol C Tables 4.2.6.8 and 6.1.1.4'
N N 0.0061 0.0033 'International Tables Vol C Tables 4.2.6.8 and 6.1.1.4'
Si Si 0.0817 0.0704 'International Tables Vol C Tables 4.2.6.8 and 6.1.1.4'
I I -0.4742 1.8119 'International Tables Vol C Tables 4.2.6.8 and 6.1.1.4'
Ga Ga 0.2307 1.6083 'International Tables Vol C Tables 4.2.6.8 and 6.1.1.4'

loop_
_geom_angle_atom_site_label_1
_geom_angle_atom_site_label_2
_geom_angle_atom_site_label_3
_geom_angle
_geom_angle_site_symmetry_1
_geom_angle_site_symmetry_3
_geom_angle_publ_flag
Si1 Ga1 Si1 101.55(5) . 11_655 ?
Si1 Ga1 I1 113.395(12) . 10_556 ?
Si1 Ga1 I1 113.395(12) 11_655 10_556 ?
Si1 Ga1 I1 113.395(12) . . ?
Si1 Ga1 I1 113.396(12) 11_655 . ?
I1 Ga1 I1 102.21(3) 10_556 . ?
N1 Si1 N1 72.94(15) . 10_556 ?
N1 Si1 C1 116.01(11) . . ?
N1 Si1 C1 116.01(11) 10_556 . ?
N1 Si1 C2 36.51(7) . . ?
N1 Si1 C2 36.50(7) 10_556 . ?
C1 Si1 C2 124.75(15) . . ?
N1 Si1 Ga1 120.82(8) . . ?
N1 Si1 Ga1 120.81(8) 10_556 . ?
C1 Si1 Ga1 107.38(12) . . ?
C2 Si1 Ga1 127.86(10) . . ?
C2 N1 C9 129.9(2) . . ?
C2 N1 Si1 90.62(18) . . ?
C9 N1 Si1 138.96(19) . . ?
N1 C9 C12 110.6(3) . . ?
N1 C9 C11 110.5(2) . . ?
C12 C9 C11 111.2(3) . . ?
N1 C9 C10 105.6(2) . . ?
C12 C9 C10 108.7(3) . . ?
C11 C9 C10 110.1(3) . . ?
N1 C2 N1 105.6(3) 10_556 . ?
N1 C2 C3 127.18(16) 10_556 . ?
N1 C2 C3 127.19(16) . . ?
N1 C2 Si1 52.88(16) 10_556 . ?
N1 C2 Si1 52.87(16) . . ?
C3 C2 Si1 177.3(3) . . ?
C8 C3 C4 120.2(4) . . ?
C8 C3 C2 119.5(4) . . ?
C4 C3 C2 120.3(4) . . ?
C6 C7 C8 120.6(4) . . ?
C6 C5 C4 120.4(4) . . ?
C3 C4 C5 119.1(4) . . ?
C7 C6 C5 119.9(4) . . ?
C3 C8 C7 119.8(4) . . ?
B2 C1 B2 66.4(3) . 10_556 ?
B2 C1 B1 67.63(18) . . ?
B2 C1 B1 112.5(3) 10_556 . ?
B2 C1 B1 112.5(3) . 10_556 ?
B2 C1 B1 67.63(18) 10_556 10_556 ?
B1 C1 B1 88.3(2) . 10_556 ?
B2 C1 Si1 133.38(19) . . ?
B2 C1 Si1 133.38(19) 10_556 . ?
B1 C1 Si1 114.1(2) . . ?
B1 C1 Si1 114.1(2) 10_556 . ?
C1 B1 C1 88.8(2) 11_655 . ?
C1 B1 B4 104.3(2) 11_655 10_556 ?
C1 B1 B4 104.3(2) . 10_556 ?
C1 B1 B2 122.8(2) 11_655 . ?
C1 B1 B2 53.88(15) . . ?
B4 B1 B2 57.37(15) 10_556 . ?
C1 B1 B2 53.88(15) 11_655 11_655 ?
C1 B1 B2 122.8(2) . 11_655 ?
B4 B1 B2 57.37(15) 10_556 11_655 ?
B2 B1 B2 108.0(3) . 11_655 ?
B2 B4 B2 116.9(3) 4_655 10_556 ?
B2 B4 B3 109.2(3) 4_655 . ?
B2 B4 B3 59.53(19) 10_556 . ?
B2 B4 B3 59.53(19) 4_655 11_655 ?
B2 B4 B3 109.2(3) 10_556 11_655 ?
B3 B4 B3 58.7(3) . 11_655 ?
B2 B4 B1 62.52(16) 4_655 10_556 ?
B2 B4 B1 62.52(16) 10_556 10_556 ?
B3 B4 B1 104.6(3) . 10_556 ?
B3 B4 B1 104.6(3) 11_655 10_556 ?
C1 B2 B4 110.7(2) . 10_556 ?
C1 B2 B3 107.5(2) . . ?
B4 B2 B3 61.0(2) 10_556 . ?
C1 B2 B2 56.79(13) . 10_556 ?
B4 B2 B2 107.68(17) 10_556 10_556 ?
B3 B2 B2 59.75(12) . 10_556 ?
C1 B2 B1 58.49(18) . . ?
B4 B2 B1 60.12(18) 10_556 . ?
B3 B2 B1 104.0(2) . . ?
B2 B2 B1 99.43(14) 10_556 . ?
B3 B3 B2 110.74(16) 11_655 . ?
B3 B3 B2 110.74(16) 11_655 10_556 ?
B2 B3 B2 60.5(2) . 10_556 ?
B3 B3 B4 60.65(14) 11_655 10_556 ?
B2 B3 B4 59.46(16) . 10_556 ?
B2 B3 B4 107.0(3) 10_556 10_556 ?
B3 B3 B4 60.65(14) 11_655 . ?
B2 B3 B4 107.0(3) . . ?
B2 B3 B4 59.46(16) 10_556 . ?
B4 B3 B4 105.4(3) 10_556 . ?

loop_
_geom_bond_atom_site_label_1
_geom_bond_atom_site_label_2
_geom_bond_distance
_geom_bond_site_symmetry_2
_geom_bond_publ_flag
I1 Ga1 2.5638(5) . ?
Ga1 Si1 2.4331(11) . ?
Ga1 Si1 2.4332(11) 11_655 ?
Si1 N1 1.806(2) . ?
Si1 N1 1.806(2) 10_556 ?
Si1 C1 1.821(4) . ?
Si1 C2 2.265(4) . ?
N1 C2 1.347(3) . ?
N1 C9 1.493(4) . ?
C9 C12 1.519(4) . ?
C9 C11 1.525(4) . ?
C9 C10 1.528(4) . ?
C2 C3 1.486(5) . ?
C3 C8 1.388(6) . ?
C3 C4 1.391(6) . ?
C7 C6 1.368(7) . ?
C7 C8 1.392(6) . ?
C5 C6 1.390(7) . ?
C5 C4 1.398(6) . ?
C1 B2 1.636(4) . ?
C1 B2 1.636(4) 10_556 ?
C1 B1 1.726(4) . ?
C1 B1 1.726(4) 10_556 ?
B1 B4 1.830(6) 10_556 ?
B1 B2 1.873(4) . ?
B1 B2 1.873(4) 11_655 ?
B4 B2 1.778(4) 4_655 ?
B4 B2 1.778(4) 10_556 ?
B4 B3 1.805(5) . ?
B4 B3 1.805(5) 11_655 ?
B2 B3 1.779(5) . ?
B2 B2 1.792(6) 10_556 ?
B3 B3 1.770(9) 11_655 ?

loop_
_platon_squeeze_void_nr
_platon_squeeze_void_average_x
_platon_squeeze_void_average_y
_platon_squeeze_void_average_z
_platon_squeeze_void_volume
_platon_squeeze_void_count_electrons
_platon_squeeze_void_content
1 0.000 0.000 -0.011 1196 353 ' '
2 0.500 0.500 -0.007 1196 353 ' '
